data_4112152
loop_
_publ_author_name
'Adam J. Clarke'
'Michael J. Ingleson'
'Gabriele Kociok-K\"ohn'
'Mary F. Mahon'
'Nathan J. Patmore'
'Jonathan P. Rourke'
'Giuseppe D. Ruggiero'
'Andrew S. Weller'

_publ_section_title
;
 Silver-Phosphine Complexes of the Highly Methylated Carborane Monoanion
 [closo-1-H-CB11Me11]-
;
_journal_name_full 'Journal of the American Chemical Society'
_journal_page_first 1503
_journal_page_last 1517
_journal_paper_doi 10.1021/ja038173m
_journal_volume 126
_journal_year 2004
_chemical_formula_sum 'C30 H67 Ag B11 P'
_chemical_formula_weight 685.59
_chemical_name_common 'Compound 3'
_chemical_name_systematic
;
 ?
;
_space_group_IT_number 14
_symmetry_cell_setting monoclinic
_symmetry_space_group_name_Hall '-P 2yn'
_symmetry_space_group_name_H-M 'P 1 21/n 1'
_atom_sites_solution_hydrogens geom
_atom_sites_solution_primary direct
_atom_sites_solution_secondary difmap
_audit_creation_method SHELXL-97
_cell_angle_alpha 90.00
_cell_angle_beta 113.0110(10)
_cell_angle_gamma 90.00
_cell_formula_units_Z 4
_cell_length_a 15.1270(2)
_cell_length_b 15.5380(3)
_cell_length_c 17.9050(2)
_cell_measurement_temperature 150(2)
_cell_volume 3873.58(10)
_computing_structure_refinement 'SHELXL-97 (Sheldrick, 1997)'
_diffrn_ambient_temperature 150(2)
_diffrn_measured_fraction_theta_full 0.983
_diffrn_measured_fraction_theta_max 0.983
_diffrn_radiation_monochromator graphite
_diffrn_radiation_source 'fine-focus sealed tube'
_diffrn_radiation_type MoK\a
_diffrn_radiation_wavelength 0.71073
_diffrn_reflns_av_R_equivalents 0.0472
_diffrn_reflns_av_sigmaI/netI 0.0433
_diffrn_reflns_limit_h_max 21
_diffrn_reflns_limit_h_min -21
_diffrn_reflns_limit_k_max 21
_diffrn_reflns_limit_k_min -12
_diffrn_reflns_limit_l_max 25
_diffrn_reflns_limit_l_min -25
_diffrn_reflns_number 42682
_diffrn_reflns_theta_full 30.03
_diffrn_reflns_theta_max 30.03
_diffrn_reflns_theta_min 3.00
_exptl_absorpt_coefficient_mu 0.581
_exptl_absorpt_correction_T_max 0.9442
_exptl_absorpt_correction_T_min 0.8008
_exptl_crystal_density_diffrn 1.176
_exptl_crystal_F_000 1456
_exptl_crystal_size_max 0.40
_exptl_crystal_size_mid 0.20
_exptl_crystal_size_min 0.10
_refine_diff_density_max 0.607
_refine_diff_density_min -0.897
_refine_diff_density_rms 0.062
_refine_ls_extinction_method none
_refine_ls_goodness_of_fit_ref 1.012
_refine_ls_hydrogen_treatment mixed
_refine_ls_matrix_type full
_refine_ls_number_parameters 409
_refine_ls_number_reflns 11139
_refine_ls_number_restraints 0
_refine_ls_restrained_S_all 1.012
_refine_ls_R_factor_all 0.0559
_refine_ls_R_factor_gt 0.0384
_refine_ls_shift/su_max 0.001
_refine_ls_shift/su_mean 0.000
_refine_ls_structure_factor_coef Fsqd
_refine_ls_weighting_details 'calc w=1/[\s^2^(Fo^2^)+(0.0391P)^2^+2.0128P] where P=(Fo^2^+2Fc^2^)/3'
_refine_ls_weighting_scheme calc
_refine_ls_wR_factor_gt 0.0879
_refine_ls_wR_factor_ref 0.0966
_reflns_number_gt 8769
_reflns_number_total 11139
_reflns_threshold_expression >2sigma(I)
_cod_data_source_file ja038173msi20030828_055726.cif
_cod_data_source_block k03asw11
_cod_database_code 4112152

loop_
_symmetry_equiv_pos_as_xyz
'x, y, z'
'-x+1/2, y+1/2, -z+1/2'
'-x, -y, -z'
'x-1/2, -y-1/2, z-1/2'

loop_
_atom_site_label
_atom_site_type_symbol
_atom_site_fract_x
_atom_site_fract_y
_atom_site_fract_z
_atom_site_U_iso_or_equiv
_atom_site_adp_type
_atom_site_occupancy
_atom_site_symmetry_multiplicity
_atom_site_calc_flag
_atom_site_refinement_flags
Ag Ag 0.474274(10) 0.151645(11) 0.142185(10) 0.03778(6) Uani 1 1 d .
C1 C 0.65283(12) -0.28813(12) 0.23173(10) 0.0265(3) Uani 1 1 d .
H1 H 0.6702 -0.3583 0.2426 0.032 Uiso 1 1 calc R
B2 B 0.56568(15) -0.26024(15) 0.14034(12) 0.0311(4) Uani 1 1 d .
C2 C 0.5125(2) -0.33137(18) 0.07348(15) 0.0577(7) Uani 1 1 d .
H2A H 0.5421 -0.3877 0.0922 0.087 Uiso 1 1 calc R
H2B H 0.5185 -0.3165 0.0225 0.087 Uiso 1 1 calc R
H2C H 0.4445 -0.3336 0.0647 0.087 Uiso 1 1 calc R
B3 B 0.68971(14) -0.23729(14) 0.16467(11) 0.0274(4) Uani 1 1 d .
C3 C 0.74583(18) -0.28882(16) 0.11966(14) 0.0485(5) Uani 1 1 d .
H3A H 0.7746 -0.3408 0.1507 0.073 Uiso 1 1 calc R
H3B H 0.7965 -0.2522 0.1155 0.073 Uiso 1 1 calc R
H3C H 0.7009 -0.3051 0.0651 0.073 Uiso 1 1 calc R
B4 B 0.74529(13) -0.21682(14) 0.27102(12) 0.0291(4) Uani 1 1 d .
C4 C 0.85268(14) -0.24891(17) 0.32204(14) 0.0484(6) Uani 1 1 d .
H4A H 0.8509 -0.3039 0.3482 0.073 Uiso 1 1 calc R
H4B H 0.8865 -0.2061 0.3636 0.073 Uiso 1 1 calc R
H4C H 0.8864 -0.2564 0.2856 0.073 Uiso 1 1 calc R
B5 B 0.65692(15) -0.22746(16) 0.31260(12) 0.0341(5) Uani 1 1 d .
C5 C 0.6855(2) -0.2713(2) 0.39948(13) 0.0643(8) Uani 1 1 d .
H5A H 0.6271 -0.2867 0.4076 0.096 Uiso 1 1 calc R
H5B H 0.7235 -0.2308 0.4418 0.096 Uiso 1 1 calc R
H5C H 0.7234 -0.3232 0.4024 0.096 Uiso 1 1 calc R
B6 B 0.54533(15) -0.25412(17) 0.23222(14) 0.0371(5) Uani 1 1 d .
C6 C 0.4739(2) -0.3200(2) 0.2483(2) 0.0685(8) Uani 1 1 d .
H6A H 0.5036 -0.3771 0.2598 0.103 Uiso 1 1 calc R
H6B H 0.4138 -0.3230 0.2001 0.103 Uiso 1 1 calc R
H6C H 0.4606 -0.3003 0.2948 0.103 Uiso 1 1 calc R
B7 B 0.51210(14) -0.16714(16) 0.16228(12) 0.0326(4) Uani 1 1 d .
C7 C 0.40132(15) -0.1443(2) 0.11003(15) 0.0549(7) Uani 1 1 d .
H7A H 0.3733 -0.1881 0.0679 0.082 Uiso 1 1 calc R
H7B H 0.3970 -0.0878 0.0846 0.082 Uiso 1 1 calc R
H7C H 0.3661 -0.1432 0.1458 0.082 Uiso 1 1 calc R
B8 B 0.60111(14) -0.15705(13) 0.12085(11) 0.0271(4) Uani 1 1 d .
C8 C 0.57193(18) -0.12480(16) 0.02916(12) 0.0456(5) Uani 1 1 d .
H8A H 0.5753 -0.1732 -0.0047 0.068 Uiso 1 1 calc R
H8B H 0.6163 -0.0795 0.0278 0.068 Uiso 1 1 calc R
H8C H 0.5063 -0.1020 0.0084 0.068 Uiso 1 1 calc R
B9 B 0.71324(14) -0.13013(14) 0.20070(13) 0.0302(4) Uani 1 1 d .
C9 C 0.79244(17) -0.07295(18) 0.18511(19) 0.0589(7) Uani 1 1 d .
H9A H 0.8344 -0.1104 0.1694 0.088 Uiso 1 1 calc R
H9B H 0.8309 -0.0419 0.2349 0.088 Uiso 1 1 calc R
H9C H 0.7605 -0.0316 0.1415 0.088 Uiso 1 1 calc R
B10 B 0.69309(15) -0.12372(16) 0.29342(13) 0.0352(5) Uani 1 1 d .
C10 C 0.7535(2) -0.06001(19) 0.36537(16) 0.0688(9) Uani 1 1 d .
H10A H 0.7636 -0.0868 0.4176 0.103 Uiso 1 1 calc R
H10B H 0.7181 -0.0060 0.3600 0.103 Uiso 1 1 calc R
H10C H 0.8157 -0.0482 0.3626 0.103 Uiso 1 1 calc R
B11 B 0.56827(16) -0.14702(17) 0.26899(13) 0.0368(5) Uani 1 1 d .
C11 C 0.5103(2) -0.1036(2) 0.31759(15) 0.0699(9) Uani 1 1 d .
H11A H 0.4604 -0.0656 0.2811 0.105 Uiso 1 1 calc R
H11B H 0.5547 -0.0701 0.3632 0.105 Uiso 1 1 calc R
H11C H 0.4804 -0.1487 0.3382 0.105 Uiso 1 1 calc R
B12 B 0.60367(14) -0.08710(14) 0.20036(12) 0.0287(4) Uani 1 1 d .
C12 C 0.5804(2) 0.01351(16) 0.18381(17) 0.0510(6) Uani 1 1 d .
H12A H 0.577(2) 0.044(3) 0.227(2) 0.096(12) Uiso 1 1 d .
H12C H 0.540(3) 0.028(3) 0.131(3) 0.120(15) Uiso 1 1 d .
H12B H 0.627(3) 0.045(3) 0.165(3) 0.123(15) Uiso 1 1 d .
P P 0.34976(3) 0.21564(3) 0.17406(2) 0.02152(9) Uani 1 1 d .
C13 C 0.24217(11) 0.14694(11) 0.13732(10) 0.0240(3) Uani 1 1 d .
H13 H 0.1931 0.1715 0.1559 0.029 Uiso 1 1 calc R
C14 C 0.20079(13) 0.14513(13) 0.04391(11) 0.0330(4) Uani 1 1 d .
H14A H 0.1801 0.2038 0.0228 0.040 Uiso 1 1 calc R
H14B H 0.2515 0.1268 0.0253 0.040 Uiso 1 1 calc R
C15 C 0.11575(14) 0.08401(16) 0.00990(13) 0.0441(5) Uani 1 1 d .
H15A H 0.0627 0.1053 0.0242 0.053 Uiso 1 1 calc R
H15B H 0.0926 0.0827 -0.0500 0.053 Uiso 1 1 calc R
C16 C 0.14310(15) -0.00649(16) 0.04316(14) 0.0469(5) Uani 1 1 d .
H16A H 0.1925 -0.0298 0.0253 0.056 Uiso 1 1 calc R
H16B H 0.0860 -0.0444 0.0217 0.056 Uiso 1 1 calc R
C17 C 0.18207(16) -0.00558(15) 0.13582(14) 0.0455(5) Uani 1 1 d .
H17A H 0.1307 0.0130 0.1535 0.055 Uiso 1 1 calc R
H17B H 0.2020 -0.0645 0.1567 0.055 Uiso 1 1 calc R
C18 C 0.26771(13) 0.05527(12) 0.17107(11) 0.0330(4) Uani 1 1 d .
H18A H 0.3214 0.0333 0.1580 0.040 Uiso 1 1 calc R
H18B H 0.2894 0.0567 0.2309 0.040 Uiso 1 1 calc R
C19 C 0.31296(12) 0.32170(12) 0.12582(11) 0.0265(3) Uani 1 1 d .
H19 H 0.2876 0.3114 0.0660 0.032 Uiso 1 1 calc R
C20 C 0.39990(15) 0.38155(14) 0.14556(15) 0.0416(5) Uani 1 1 d .
H20A H 0.4280 0.3937 0.2045 0.050 Uiso 1 1 calc R
H20B H 0.4495 0.3526 0.1313 0.050 Uiso 1 1 calc R
C21 C 0.37110(18) 0.46595(15) 0.09886(16) 0.0487(5) Uani 1 1 d .
H21A H 0.4278 0.5042 0.1146 0.058 Uiso 1 1 calc R
H21B H 0.3491 0.4542 0.0400 0.058 Uiso 1 1 calc R
C22 C 0.29184(17) 0.51101(14) 0.11537(14) 0.0449(5) Uani 1 1 d .
H22A H 0.2723 0.5636 0.0817 0.054 Uiso 1 1 calc R
H22B H 0.3160 0.5285 0.1731 0.054 Uiso 1 1 calc R
C23 C 0.20534(16) 0.45218(14) 0.09628(15) 0.0459(5) Uani 1 1 d .
H23A H 0.1766 0.4405 0.0372 0.055 Uiso 1 1 calc R
H23B H 0.1564 0.4816 0.1110 0.055 Uiso 1 1 calc R
C24 C 0.23261(13) 0.36695(12) 0.14223(12) 0.0322(4) Uani 1 1 d .
H24A H 0.1755 0.3290 0.1254 0.039 Uiso 1 1 calc R
H24B H 0.2539 0.3779 0.2012 0.039 Uiso 1 1 calc R
C25 C 0.38729(12) 0.23148(12) 0.28441(10) 0.0268(3) Uani 1 1 d .
H25 H 0.4142 0.2910 0.2964 0.032 Uiso 1 1 calc R
C26 C 0.46954(14) 0.17020(16) 0.33211(12) 0.0396(5) Uani 1 1 d .
H26A H 0.4463 0.1100 0.3227 0.048 Uiso 1 1 calc R
H26B H 0.5222 0.1762 0.3127 0.048 Uiso 1 1 calc R
C27 C 0.50758(16) 0.19017(18) 0.42291(13) 0.0508(6) Uani 1 1 d .
H27A H 0.5585 0.1483 0.4527 0.061 Uiso 1 1 calc R
H27B H 0.5365 0.2484 0.4327 0.061 Uiso 1 1 calc R
C28 C 0.42907(19) 0.18618(17) 0.45495(12) 0.0496(6) Uani 1 1 d .
H28A H 0.4555 0.2029 0.5129 0.060 Uiso 1 1 calc R
H28B H 0.4051 0.1264 0.4510 0.060 Uiso 1 1 calc R
C29 C 0.34630(18) 0.24564(17) 0.40765(12) 0.0489(6) Uani 1 1 d .
H29A H 0.3686 0.3061 0.4171 0.059 Uiso 1 1 calc R
H29B H 0.2942 0.2386 0.4276 0.059 Uiso 1 1 calc R
C30 C 0.30703(14) 0.22655(14) 0.31668(11) 0.0344(4) Uani 1 1 d .
H30A H 0.2561 0.2687 0.2874 0.041 Uiso 1 1 calc R
H30B H 0.2781 0.1684 0.3065 0.041 Uiso 1 1 calc R

loop_
_atom_site_aniso_label
_atom_site_aniso_U_11
_atom_site_aniso_U_22
_atom_site_aniso_U_33
_atom_site_aniso_U_23
_atom_site_aniso_U_13
_atom_site_aniso_U_12
Ag 0.02925(8) 0.03798(10) 0.05320(10) -0.00707(6) 0.02380(7) 0.00473(6)
C1 0.0296(8) 0.0239(9) 0.0267(8) 0.0028(6) 0.0118(6) 0.0015(7)
B2 0.0326(9) 0.0289(11) 0.0269(9) -0.0003(7) 0.0064(7) -0.0033(8)
C2 0.0660(16) 0.0441(14) 0.0463(13) -0.0093(10) 0.0038(11) -0.0177(12)
B3 0.0328(9) 0.0252(10) 0.0289(9) 0.0023(7) 0.0171(7) 0.0043(8)
C3 0.0675(14) 0.0429(13) 0.0496(12) 0.0042(10) 0.0387(11) 0.0179(11)
B4 0.0225(8) 0.0297(11) 0.0318(9) -0.0028(8) 0.0069(7) 0.0068(7)
C4 0.0287(9) 0.0482(14) 0.0549(13) -0.0027(10) 0.0019(9) 0.0152(9)
B5 0.0377(10) 0.0430(13) 0.0234(9) 0.0039(8) 0.0138(8) 0.0173(9)
C5 0.0800(17) 0.085(2) 0.0329(11) 0.0223(12) 0.0279(11) 0.0429(16)
B6 0.0277(9) 0.0472(14) 0.0400(11) 0.0121(10) 0.0170(8) 0.0022(9)
C6 0.0511(14) 0.076(2) 0.089(2) 0.0293(16) 0.0390(14) -0.0061(14)
B7 0.0232(9) 0.0428(13) 0.0297(9) 0.0054(8) 0.0081(7) 0.0058(8)
C7 0.0248(9) 0.076(2) 0.0543(13) 0.0123(12) 0.0050(9) 0.0087(10)
B8 0.0300(9) 0.0267(10) 0.0258(9) 0.0028(7) 0.0122(7) 0.0032(7)
C8 0.0602(13) 0.0481(13) 0.0302(10) 0.0106(9) 0.0195(9) 0.0109(11)
B9 0.0248(8) 0.0238(10) 0.0416(11) 0.0010(8) 0.0124(8) 0.0011(7)
C9 0.0417(12) 0.0441(15) 0.0919(19) 0.0097(13) 0.0273(12) -0.0096(10)
B10 0.0328(10) 0.0332(11) 0.0294(10) -0.0080(8) 0.0009(8) 0.0127(9)
C10 0.0707(16) 0.0541(17) 0.0492(13) -0.0262(12) -0.0116(12) 0.0185(13)
B11 0.0345(10) 0.0514(15) 0.0275(9) 0.0065(9) 0.0152(8) 0.0200(10)
C11 0.0769(17) 0.099(2) 0.0487(13) 0.0195(14) 0.0405(13) 0.0549(18)
B12 0.0279(9) 0.0256(10) 0.0294(9) -0.0007(7) 0.0077(7) 0.0091(8)
C12 0.0578(14) 0.0294(12) 0.0561(14) 0.0020(10) 0.0117(12) 0.0201(10)
P 0.01960(17) 0.0202(2) 0.02710(19) -0.00174(15) 0.01171(15) -0.00045(15)
C13 0.0200(7) 0.0221(8) 0.0312(8) 0.0000(6) 0.0114(6) -0.0020(6)
C14 0.0280(8) 0.0346(10) 0.0307(9) 0.0036(7) 0.0051(7) -0.0065(7)
C15 0.0301(9) 0.0448(13) 0.0445(11) 0.0002(9) 0.0004(8) -0.0098(9)
C16 0.0381(10) 0.0405(13) 0.0506(12) -0.0057(9) 0.0050(9) -0.0162(9)
C17 0.0493(12) 0.0313(11) 0.0515(12) 0.0032(9) 0.0148(9) -0.0172(9)
C18 0.0360(9) 0.0236(9) 0.0351(9) 0.0030(7) 0.0093(7) -0.0049(7)
C19 0.0314(8) 0.0203(8) 0.0319(8) 0.0009(6) 0.0167(7) 0.0003(7)
C20 0.0365(10) 0.0279(10) 0.0685(14) 0.0059(9) 0.0294(10) -0.0028(8)
C21 0.0614(13) 0.0276(11) 0.0710(15) 0.0063(10) 0.0408(12) -0.0050(10)
C22 0.0570(13) 0.0228(10) 0.0559(13) 0.0006(9) 0.0232(10) 0.0001(9)
C23 0.0444(11) 0.0259(11) 0.0639(14) 0.0051(9) 0.0174(10) 0.0072(9)
C24 0.0302(8) 0.0257(10) 0.0443(10) 0.0017(7) 0.0186(8) 0.0025(7)
C25 0.0273(8) 0.0260(9) 0.0267(8) -0.0026(6) 0.0101(6) -0.0023(7)
C26 0.0296(9) 0.0503(13) 0.0329(9) -0.0003(8) 0.0055(7) 0.0081(8)
C27 0.0460(12) 0.0566(15) 0.0338(10) -0.0021(10) -0.0017(9) 0.0044(11)
C28 0.0710(15) 0.0442(13) 0.0270(9) 0.0026(8) 0.0119(9) 0.0109(11)
C29 0.0705(15) 0.0502(14) 0.0294(10) 0.0029(9) 0.0235(10) 0.0181(12)
C30 0.0384(9) 0.0405(11) 0.0298(9) 0.0042(7) 0.0190(7) 0.0072(8)

loop_
_atom_type_symbol
_atom_type_description
_atom_type_scat_dispersion_real
_atom_type_scat_dispersion_imag
_atom_type_scat_source
C C 0.0033 0.0016 'International Tables Vol C Tables 4.2.6.8 and 6.1.1.4'
H H 0.0000 0.0000 'International Tables Vol C Tables 4.2.6.8 and 6.1.1.4'
B B 0.0013 0.0007 'International Tables Vol C Tables 4.2.6.8 and 6.1.1.4'
P P 0.1023 0.0942 'International Tables Vol C Tables 4.2.6.8 and 6.1.1.4'
Ag Ag -0.8971 1.1015 'International Tables Vol C Tables 4.2.6.8 and 6.1.1.4'

loop_
_geom_angle_atom_site_label_1
_geom_angle_atom_site_label_2
_geom_angle_atom_site_label_3
_geom_angle
P Ag C12 136.81(7)
P Ag H12C 143.9(12)
C12 Ag H12C 20.1(12)
B3 C1 B4 63.11(11)
B3 C1 B2 63.24(11)
B4 C1 B2 115.58(14)
B3 C1 B5 115.36(15)
B4 C1 B5 62.60(12)
B2 C1 B5 115.51(14)
B3 C1 B6 115.70(14)
B4 C1 B6 115.12(15)
B2 C1 B6 63.12(12)
B5 C1 B6 62.97(12)
B3 C1 H1 117.0
B4 C1 H1 117.5
B2 C1 H1 117.0
B5 C1 H1 117.5
B6 C1 H1 117.3
C2 B2 C1 121.11(18)
C2 B2 B8 125.63(17)
C1 B2 B8 103.83(14)
C2 B2 B7 126.19(18)
C1 B2 B7 104.05(14)
B8 B2 B7 60.31(12)
C2 B2 B3 119.57(18)
C1 B2 B3 58.25(10)
B8 B2 B3 59.81(11)
B7 B2 B3 108.05(15)
C2 B2 B6 120.58(19)
C1 B2 B6 58.59(11)
B8 B2 B6 107.90(15)
B7 B2 B6 59.74(13)
B3 B2 B6 107.84(14)
B2 C2 H2A 109.5
B2 C2 H2B 109.5
H2A C2 H2B 109.5
B2 C2 H2C 109.5
H2A C2 H2C 109.5
H2B C2 H2C 109.5
C3 B3 C1 120.59(17)
C3 B3 B9 125.80(17)
C1 B3 B9 104.70(14)
C3 B3 B8 126.06(15)
C1 B3 B8 103.82(13)
B9 B3 B8 60.63(11)
C3 B3 B4 120.45(16)
C1 B3 B4 58.52(11)
B9 B3 B4 59.98(12)
B8 B3 B4 107.83(14)
C3 B3 B2 119.44(18)
C1 B3 B2 58.51(11)
B9 B3 B2 108.58(14)
B8 B3 B2 59.53(11)
B4 B3 B2 107.91(13)
B3 C3 H3A 109.5
B3 C3 H3B 109.5
H3A C3 H3B 109.5
B3 C3 H3C 109.5
H3A C3 H3C 109.5
H3B C3 H3C 109.5
C4 B4 C1 121.25(17)
C4 B4 B10 124.69(16)
C1 B4 B10 104.96(14)
C4 B4 B5 119.65(17)
C1 B4 B5 58.78(12)
B10 B4 B5 60.28(13)
C4 B4 B9 125.13(17)
C1 B4 B9 104.33(13)
B10 B4 B9 61.19(13)
B5 B4 B9 109.05(14)
C4 B4 B3 120.22(16)
C1 B4 B3 58.37(11)
B10 B4 B3 108.79(14)
B5 B4 B3 108.26(14)
B9 B4 B3 59.64(12)
B4 C4 H4A 109.5
B4 C4 H4B 109.5
H4A C4 H4B 109.5
B4 C4 H4C 109.5
H4A C4 H4C 109.5
H4B C4 H4C 109.5
C5 B5 C1 119.82(19)
C5 B5 B4 119.19(17)
C1 B5 B4 58.62(11)
C5 B5 B11 126.84(16)
C1 B5 B11 104.17(13)
B4 B5 B11 108.27(15)
C5 B5 B10 126.1(2)
C1 B5 B10 104.39(14)
B4 B5 B10 59.69(13)
B11 B5 B10 60.88(13)
C5 B5 B6 119.8(2)
C1 B5 B6 58.65(12)
B4 B5 B6 108.25(14)
B11 B5 B6 59.71(13)
B10 B5 B6 108.64(15)
B5 C5 H5A 109.5
B5 C5 H5B 109.5
H5A C5 H5B 109.5
B5 C5 H5C 109.5
H5A C5 H5C 109.5
H5B C5 H5C 109.5
C6 B6 C1 121.0(2)
C6 B6 B11 125.7(2)
C1 B6 B11 104.06(15)
C6 B6 B7 126.23(18)
C1 B6 B7 103.81(14)
B11 B6 B7 60.53(13)
C6 B6 B5 119.79(19)
C1 B6 B5 58.39(11)
B11 B6 B5 59.82(13)
B7 B6 B5 108.02(17)
C6 B6 B2 120.3(2)
C1 B6 B2 58.30(11)
B11 B6 B2 108.18(15)
B7 B6 B2 59.71(12)
B5 B6 B2 107.74(14)
B6 C6 H6A 109.5
B6 C6 H6B 109.5
H6A C6 H6B 109.5
B6 C6 H6C 109.5
H6A C6 H6C 109.5
H6B C6 H6C 109.5
C7 B7 B2 120.87(19)
C7 B7 B6 121.44(18)
B2 B7 B6 60.55(13)
C7 B7 B8 121.62(17)
B2 B7 B8 59.64(12)
B6 B7 B8 108.01(14)
C7 B7 B12 123.02(19)
B2 B7 B12 107.38(14)
B6 B7 B12 107.29(14)
B8 B7 B12 59.86(12)
C7 B7 B11 122.34(18)
B2 B7 B11 108.14(14)
B6 B7 B11 59.65(13)
B8 B7 B11 107.99(14)
B12 B7 B11 59.81(13)
B7 C7 H7A 109.5
B7 C7 H7B 109.5
H7A C7 H7B 109.5
B7 C7 H7C 109.5
H7A C7 H7C 109.5
H7B C7 H7C 109.5
C8 B8 B2 120.11(17)
C8 B8 B3 122.03(16)
B2 B8 B3 60.66(12)
C8 B8 B12 122.62(17)
B2 B8 B12 108.03(14)
B3 B8 B12 107.41(13)
C8 B8 B7 120.23(16)
B2 B8 B7 60.06(12)
B3 B8 B7 108.52(14)
B12 B8 B7 60.25(12)
C8 B8 B9 122.71(17)
B2 B8 B9 108.67(14)
B3 B8 B9 59.62(11)
B12 B8 B9 60.04(11)
B7 B8 B9 108.84(14)
B8 C8 H8A 109.5
B8 C8 H8B 109.5
H8A C8 H8B 109.5
B8 C8 H8C 109.5
H8A C8 H8C 109.5
H8B C8 H8C 109.5
C9 B9 B3 121.05(18)
C9 B9 B4 121.91(17)
B3 B9 B4 60.38(11)
C9 B9 B12 123.27(18)
B3 B9 B12 107.27(14)
B4 B9 B12 106.39(14)
C9 B9 B8 122.05(18)
B3 B9 B8 59.75(11)
B4 B9 B8 107.45(14)
B12 B9 B8 59.72(11)
C9 B9 B10 122.47(19)
B3 B9 B10 107.76(15)
B4 B9 B10 59.16(12)
B12 B9 B10 59.45(11)
B8 B9 B10 107.45(14)
B9 C9 H9A 109.5
B9 C9 H9B 109.5
H9A C9 H9B 109.5
B9 C9 H9C 109.5
H9A C9 H9C 109.5
H9B C9 H9C 109.5
C10 B10 B4 121.65(17)
C10 B10 B5 121.9(2)
B4 B10 B5 60.03(12)
C10 B10 B12 122.84(19)
B4 B10 B12 107.02(14)
B5 B10 B12 106.98(15)
C10 B10 B11 122.34(19)
B4 B10 B11 107.42(16)
B5 B10 B11 59.48(13)
B12 B10 B11 59.72(12)
C10 B10 B9 121.8(2)
B4 B10 B9 59.65(12)
B5 B10 B9 107.64(14)
B12 B10 B9 59.74(11)
B11 B10 B9 107.68(14)
B10 C10 H10A 109.5
B10 C10 H10B 109.5
H10A C10 H10B 109.5
B10 C10 H10C 109.5
H10A C10 H10C 109.5
H10B C10 H10C 109.5
C11 B11 B6 121.8(2)
C11 B11 B5 122.41(17)
B6 B11 B5 60.47(13)
C11 B11 B12 121.9(2)
B6 B11 B12 107.59(14)
B5 B11 B12 106.99(14)
C11 B11 B7 121.35(17)
B6 B11 B7 59.81(13)
B5 B11 B7 107.97(15)
B12 B11 B7 60.03(12)
C11 B11 B10 121.8(2)
B6 B11 B10 108.26(14)
B5 B11 B10 59.64(13)
B12 B11 B10 59.57(12)
B7 B11 B10 108.05(14)
B11 C11 H11A 109.5
B11 C11 H11B 109.5
H11A C11 H11B 109.5
B11 C11 H11C 109.5
H11A C11 H11C 109.5
H11B C11 H11C 109.5
C12 B12 B8 120.85(17)
C12 B12 B10 121.07(17)
B8 B12 B10 108.94(14)
C12 B12 B11 122.20(18)
B8 B12 B11 108.30(16)
B10 B12 B11 60.71(13)
C12 B12 B9 120.14(18)
B8 B12 B9 60.24(11)
B10 B12 B9 60.80(12)
B11 B12 B9 109.31(14)
C12 B12 B7 121.75(16)
B8 B12 B7 59.89(12)
B10 B12 B7 109.07(16)
B11 B12 B7 60.17(13)
B9 B12 B7 108.71(15)
B12 C12 Ag 157.04(18)
B12 C12 H12A 115(2)
Ag C12 H12A 66(2)
B12 C12 H12C 116(3)
Ag C12 H12C 55(3)
H12A C12 H12C 119(4)
B12 C12 H12B 114(3)
Ag C12 H12B 86(3)
H12A C12 H12B 108(3)
H12C C12 H12B 80(3)
C13 P C19 106.76(8)
C13 P C25 108.60(8)
C19 P C25 107.01(8)
C13 P Ag 110.07(6)
C19 P Ag 112.48(5)
C25 P Ag 111.70(6)
C18 C13 C14 110.08(15)
C18 C13 P 110.24(11)
C14 C13 P 109.04(11)
C18 C13 H13 109.2
C14 C13 H13 109.2
P C13 H13 109.2
C15 C14 C13 111.54(16)
C15 C14 H14A 109.3
C13 C14 H14A 109.3
C15 C14 H14B 109.3
C13 C14 H14B 109.3
H14A C14 H14B 108.0
C16 C15 C14 111.25(16)
C16 C15 H15A 109.4
C14 C15 H15A 109.4
C16 C15 H15B 109.4
C14 C15 H15B 109.4
H15A C15 H15B 108.0
C15 C16 C17 110.32(19)
C15 C16 H16A 109.6
C17 C16 H16A 109.6
C15 C16 H16B 109.6
C17 C16 H16B 109.6
H16A C16 H16B 108.1
C18 C17 C16 111.06(17)
C18 C17 H17A 109.4
C16 C17 H17A 109.4
C18 C17 H17B 109.4
C16 C17 H17B 109.4
H17A C17 H17B 108.0
C17 C18 C13 111.67(16)
C17 C18 H18A 109.3
C13 C18 H18A 109.3
C17 C18 H18B 109.3
C13 C18 H18B 109.3
H18A C18 H18B 107.9
C24 C19 C20 110.55(16)
C24 C19 P 116.00(12)
C20 C19 P 111.05(13)
C24 C19 H19 106.2
C20 C19 H19 106.2
P C19 H19 106.2
C21 C20 C19 111.06(18)
C21 C20 H20A 109.4
C19 C20 H20A 109.4
C21 C20 H20B 109.4
C19 C20 H20B 109.4
H20A C20 H20B 108.0
C22 C21 C20 111.66(18)
C22 C21 H21A 109.3
C20 C21 H21A 109.3
C22 C21 H21B 109.3
C20 C21 H21B 109.3
H21A C21 H21B 107.9
C21 C22 C23 110.82(19)
C21 C22 H22A 109.5
C23 C22 H22A 109.5
C21 C22 H22B 109.5
C23 C22 H22B 109.5
H22A C22 H22B 108.1
C22 C23 C24 111.86(17)
C22 C23 H23A 109.2
C24 C23 H23A 109.2
C22 C23 H23B 109.2
C24 C23 H23B 109.2
H23A C23 H23B 107.9
C23 C24 C19 111.26(16)
C23 C24 H24A 109.4
C19 C24 H24A 109.4
C23 C24 H24B 109.4
C19 C24 H24B 109.4
H24A C24 H24B 108.0
C26 C25 C30 110.35(15)
C26 C25 P 110.87(13)
C30 C25 P 115.97(12)
C26 C25 H25 106.3
C30 C25 H25 106.3
P C25 H25 106.3
C27 C26 C25 110.62(17)
C27 C26 H26A 109.5
C25 C26 H26A 109.5
C27 C26 H26B 109.5
C25 C26 H26B 109.5
H26A C26 H26B 108.1
C28 C27 C26 111.77(18)
C28 C27 H27A 109.3
C26 C27 H27A 109.3
C28 C27 H27B 109.3
C26 C27 H27B 109.3
H27A C27 H27B 107.9
C27 C28 C29 111.26(19)
C27 C28 H28A 109.4
C29 C28 H28A 109.4
C27 C28 H28B 109.4
C29 C28 H28B 109.4
H28A C28 H28B 108.0
C28 C29 C30 111.60(18)
C28 C29 H29A 109.3
C30 C29 H29A 109.3
C28 C29 H29B 109.3
C30 C29 H29B 109.3
H29A C29 H29B 108.0
C29 C30 C25 110.85(17)
C29 C30 H30A 109.5
C25 C30 H30A 109.5
C29 C30 H30B 109.5
C25 C30 H30B 109.5
H30A C30 H30B 108.1

loop_
_geom_bond_atom_site_label_1
_geom_bond_atom_site_label_2
_geom_bond_distance
Ag P 2.3881(4)
Ag C12 2.608(2)
Ag H12C 2.21(5)
C1 B3 1.703(3)
C1 B4 1.706(3)
C1 B2 1.708(3)
C1 B5 1.708(3)
C1 B6 1.713(3)
C1 H1 1.1200
B2 C2 1.596(3)
B2 B8 1.768(3)
B2 B7 1.776(3)
B2 B3 1.788(3)
B2 B6 1.791(3)
C2 H2A 0.9800
C2 H2B 0.9800
C2 H2C 0.9800
B3 C3 1.596(3)
B3 B9 1.771(3)
B3 B8 1.773(3)
B3 B4 1.784(3)
C3 H3A 0.9800
C3 H3B 0.9800
C3 H3C 0.9800
B4 C4 1.601(3)
B4 B10 1.768(3)
B4 B5 1.774(3)
B4 B9 1.777(3)
C4 H4A 0.9800
C4 H4B 0.9800
C4 H4C 0.9800
B5 C5 1.595(3)
B5 B11 1.775(3)
B5 B10 1.778(4)
B5 B6 1.787(3)
C5 H5A 0.9800
C5 H5B 0.9800
C5 H5C 0.9800
B6 C6 1.593(3)
B6 B11 1.773(4)
B6 B7 1.776(3)
C6 H6A 0.9800
C6 H6B 0.9800
C6 H6C 0.9800
B7 C7 1.607(3)
B7 B8 1.780(3)
B7 B12 1.787(3)
B7 B11 1.789(3)
C7 H7A 0.9800
C7 H7B 0.9800
C7 H7C 0.9800
B8 C8 1.605(3)
B8 B12 1.779(3)
B8 B9 1.789(3)
C8 H8A 0.9800
C8 H8B 0.9800
C8 H8C 0.9800
B9 C9 1.601(3)
B9 B12 1.785(3)
B9 B10 1.804(3)
C9 H9A 0.9800
C9 H9B 0.9800
C9 H9C 0.9800
B10 C10 1.598(3)
B10 B12 1.780(3)
B10 B11 1.800(3)
C10 H10A 0.9800
C10 H10B 0.9800
C10 H10C 0.9800
B11 C11 1.606(3)
B11 B12 1.783(3)
C11 H11A 0.9800
C11 H11B 0.9800
C11 H11C 0.9800
B12 C12 1.604(3)
C12 H12A 0.92(4)
C12 H12C 0.93(5)
C12 H12B 1.02(5)
P C13 1.8396(16)
P C19 1.8427(18)
P C25 1.8465(16)
C13 C18 1.536(2)
C13 C14 1.540(2)
C13 H13 1.0000
C14 C15 1.522(3)
C14 H14A 0.9900
C14 H14B 0.9900
C15 C16 1.520(3)
C15 H15A 0.9900
C15 H15B 0.9900
C16 C17 1.528(3)
C16 H16A 0.9900
C16 H16B 0.9900
C17 C18 1.527(3)
C17 H17A 0.9900
C17 H17B 0.9900
C18 H18A 0.9900
C18 H18B 0.9900
C19 C24 1.529(2)
C19 C20 1.535(3)
C19 H19 1.0000
C20 C21 1.524(3)
C20 H20A 0.9900
C20 H20B 0.9900
C21 C22 1.514(3)
C21 H21A 0.9900
C21 H21B 0.9900
C22 C23 1.521(3)
C22 H22A 0.9900
C22 H22B 0.9900
C23 C24 1.528(3)
C23 H23A 0.9900
C23 H23B 0.9900
C24 H24A 0.9900
C24 H24B 0.9900
C25 C26 1.534(3)
C25 C30 1.537(2)
C25 H25 1.0000
C26 C27 1.530(3)
C26 H26A 0.9900
C26 H26B 0.9900
C27 C28 1.509(4)
C27 H27A 0.9900
C27 H27B 0.9900
C28 C29 1.520(3)
C28 H28A 0.9900
C28 H28B 0.9900
C29 C30 1.529(3)
C29 H29A 0.9900
C29 H29B 0.9900
C30 H30A 0.9900
C30 H30B 0.9900
